data_7710449
loop_
_publ_author_name
'Varna, Despoina'
'Geromichalou, Elena'
'Hatzidimitriou, Antonios G.'
'Papi, Rigini'
'Psomas, George'
'Dalezis, Panagiotis'
'Aslanidis, Paraskevas'
'Choli-Papadopoulou, Theodora'
'Trafalis, Dimitrios T.'
'Angaridis, Panagiotis A.'

_publ_section_title
;
 Silver(I) complexes bearing heterocyclic thioamide ligands with
 NH<sub>2</sub> and CF<sub>3</sub> substituents: effect of ligand group
 substitution on antibacterial and anticancer properties.
;
_journal_issue 24
_journal_name_full 'Dalton transactions (Cambridge, England : 2003)'
_journal_page_first 9412
_journal_page_last 9431
_journal_paper_doi 10.1039/d2dt00793b
_journal_volume 51
_journal_year 2022
_chemical_formula_moiety 'C79 H72 Ag2 Cl2 N8 O10 P4 S4'
_chemical_formula_sum 'C79 H72 Ag2 Cl2 N8 O10 P4 S4'
_chemical_formula_weight 1832.29
_space_group_IT_number 2
_space_group_name_Hall '-P 1'
_space_group_name_H-M_alt 'P -1'
_symmetry_cell_setting triclinic
_symmetry_space_group_name_H-M 'P -1'
_atom_sites_solution_hydrogens difmap
_atom_sites_solution_primary other
_audit_update_record
;
2022-02-17 deposited with the CCDC.	2022-06-08 downloaded from the CCDC.
;
_cell_angle_alpha 66.660(5)
_cell_angle_beta 63.967(5)
_cell_angle_gamma 77.579(6)
_cell_formula_units_Z 1
_cell_length_a 13.3274(15)
_cell_length_b 13.6558(16)
_cell_length_c 15.1027(16)
_cell_measurement_reflns_used 263
_cell_measurement_temperature 295
_cell_measurement_theta_max 20
_cell_measurement_theta_min 10
_cell_volume 2264.8(5)
_computing_cell_refinement 'Apex2 (Bruker AXS, 2006)'
_computing_data_collection 'Apex2 (Bruker AXS, 2006)'
_computing_data_reduction 'Apex2 (Bruker AXS, 2006)'
_computing_molecular_graphics 'CAMERON (Watkin et al., 1996)'
_computing_publication_material 'CRYSTALS (Betteridge et al., 2003)'
_computing_structure_refinement 'CRYSTALS (Betteridge et al., 2003)'
_computing_structure_solution 'Superflip (Palatinus & Chapuis, 2007)'
_diffrn_ambient_temperature 295
_diffrn_measured_fraction_theta_full 0.998
_diffrn_measured_fraction_theta_max 0.990
_diffrn_measurement_device Area
_diffrn_measurement_device_type 'Bruker Kappa Apex2'
_diffrn_measurement_method '\f & \w scans'
_diffrn_radiation_monochromator graphite
_diffrn_radiation_type 'Mo K\a'
_diffrn_radiation_wavelength 0.71073
_diffrn_reflns_av_R_equivalents 0.057
_diffrn_reflns_limit_h_max 16
_diffrn_reflns_limit_h_min -16
_diffrn_reflns_limit_k_max 16
_diffrn_reflns_limit_k_min -16
_diffrn_reflns_limit_l_max 18
_diffrn_reflns_limit_l_min -18
_diffrn_reflns_number 46525
_diffrn_reflns_theta_full 25.343
_diffrn_reflns_theta_max 25.860
_diffrn_reflns_theta_min 1.598
_diffrn_standards_number 0
_exptl_absorpt_coefficient_mu 0.710
_exptl_absorpt_correction_T_max 0.89
_exptl_absorpt_correction_T_min 0.85
_exptl_absorpt_correction_type numerical
_exptl_absorpt_process_details
; 
 Analytical Absorption (De Meulenaer & Tompa, 1965) 
;
_exptl_crystal_colour colorless
_exptl_crystal_density_diffrn 1.343
_exptl_crystal_density_method 'not measured'
_exptl_crystal_description prism
_exptl_crystal_F_000 934
_exptl_crystal_size_max 0.250
_exptl_crystal_size_mid 0.230
_exptl_crystal_size_min 0.170
_refine_diff_density_max 0.68
_refine_diff_density_min -0.44
_refine_ls_extinction_method None
_refine_ls_goodness_of_fit_ref 1.0001
_refine_ls_hydrogen_treatment constr
_refine_ls_matrix_type full
_refine_ls_number_parameters 502
_refine_ls_number_reflns 5682
_refine_ls_number_restraints 18
_refine_ls_R_factor_all 0.0938
_refine_ls_R_factor_gt 0.0479
_refine_ls_shift/su_max 0.0003905
_refine_ls_shift/su_mean 0.0000235
_refine_ls_structure_factor_coef Fsqd
_refine_ls_weighting_details
;
 Method, part 1, Chebychev polynomial, (Watkin, 1994, Prince, 1982) 
 [weight] = 1.0/[A~0~*T~0~(x)+A~1~*T~1~(x) ... +A~n-1~]*T~n-1~(x)] 
 where A~i~ are the Chebychev coefficients listed below and x= Fcalc/Fmax 
 Method = Robust Weighting (Prince, 1982) 
 W = [weight] * [1-(deltaF/6*sigmaF)^2^]^2^ 
 A~i~ are: 
 3.19 3.84 1.34 
;
_refine_ls_weighting_scheme calc
_refine_ls_wR_factor_all 0.1251
_refine_ls_wR_factor_gt 0.1002
_refine_ls_wR_factor_ref 0.1002
_reflns_limit_h_max 16
_reflns_limit_h_min -14
_reflns_limit_k_max 16
_reflns_limit_k_min -14
_reflns_limit_l_max 18
_reflns_limit_l_min 0
_reflns_number_gt 5682
_reflns_number_total 8697
_reflns_threshold_expression I>2.0\s(I)
_oxford_diffrn_Wilson_B_factor 0.00
_oxford_diffrn_Wilson_scale 0.00
_oxford_refine_ls_r_factor_ref 0.0479
_oxford_refine_ls_scale 0.13867(5)
_oxford_reflns_number_all 8666
_oxford_reflns_threshold_expression_ref I>2.0\s(I)
_cod_data_source_file d2dt00793b2.cif
_cod_data_source_block I_CCDC3
_cod_depositor_comments
;
The following automatic conversions were performed:

data item '_atom_sites_solution_primary' value 'Other' was changed to
'other' in accordance with the
/home/data/users/saulius/crontab/automatic-downloads/rss-feeds/RSC/lib/dictionaries/cif_core.dic
dictionary named 'cif_core.dic' version 2.4.2 last updated on
2011-04-26.

Automatic conversion script
Id: cif_fix_values 7556 2019-12-06 15:28:31Z antanas 

 Adding full bibliography for 7710446--7710449.cif.
;
_cod_original_sg_symbol_H-M 'P -1 '
_cod_database_code 7710449

loop_
_symmetry_equiv_pos_as_xyz
x,y,z
-x,-y,-z

loop_
_atom_site_label
_atom_site_type_symbol
_atom_site_fract_x
_atom_site_fract_y
_atom_site_fract_z
_atom_site_U_iso_or_equiv
_atom_site_occupancy
_atom_site_adp_type
_atom_site_refinement_flags_posn
_atom_site_refinement_flags_adp
_atom_site_refinement_flags_occupancy
_atom_site_disorder_assembly
_atom_site_disorder_group
_atom_site_attached_hydrogens
Ag1 Ag 0.97917(3) 0.55575(4) 0.38233(3) 0.0473 1.0000 Uani . U . . . .
P1 P 0.77354(10) 0.53690(12) 0.43528(10) 0.0436 1.0000 Uani . U . . . .
P2 P 1.06621(10) 0.64239(12) 0.19029(10) 0.0437 1.0000 Uani . . . . . .
S1 S 1.01339(10) 0.64641(12) 0.48927(10) 0.0465 1.0000 Uani . U . . . .
S2 S 0.88260(12) 0.84697(12) 0.41692(11) 0.0577 1.0000 Uani . . . . . .
N1 N 0.8023(4) 0.7056(4) 0.5987(4) 0.0550 1.0000 Uani . . . . . .
N2 N 0.7232(4) 0.7874(4) 0.5886(4) 0.0568 1.0000 Uani . . . . . .
N3 N 0.6824(4) 0.9514(4) 0.4818(4) 0.0678 1.0000 Uani . . . . . .
N4 N 0.4404(5) 0.8324(5) 0.7320(4) 0.0702 1.0000 Uani . . . . . .
O1 O 0.8427(3) 0.7377(3) 0.2515(3) 0.0481 1.0000 Uani . . . . . .
O2 O 0.8108(5) 1.0714(5) 0.2766(4) 0.1064 1.0000 Uani . . . . . .
O3 O 0.5171(4) 0.7702(5) 0.7521(4) 0.0955 1.0000 Uani . . . . . .
O4 O 0.4574(4) 0.8888(4) 0.6427(4) 0.0752 1.0000 Uani . . . . . .
O5 O 0.3492(4) 0.8303(4) 0.8034(4) 0.0891 1.0000 Uani . . . . . .
Cl1 Cl 0.1664(11) 0.8748(10) 0.4701(10) 0.147(4) 0.2500 Uiso D . . . . .
Cl2 Cl 0.1777(14) 1.0746(11) 0.3226(12) 0.189(6) 0.2500 Uiso D . . . . .
Cl3 Cl 0.4207(13) 0.1373(12) 0.0090(12) 0.175(5) 0.2500 Uiso D . . . . .
Cl4 Cl 0.5248(11) -0.0257(9) 0.1156(10) 0.146(4) 0.2500 Uiso D . . . . .
C1 C 0.8919(4) 0.7236(4) 0.5153(4) 0.0458 1.0000 Uani . . . . . .
C2 C 0.7494(5) 0.8660(5) 0.5013(4) 0.0532 1.0000 Uani . . . . . .
C3 C 0.7597(4) 0.4718(4) 0.3571(4) 0.0437 1.0000 Uani . . . . . .
C4 C 0.6718(4) 0.4934(5) 0.3258(4) 0.0533 1.0000 Uani . . . . . .
C5 C 0.6645(5) 0.4407(5) 0.2677(5) 0.0609 1.0000 Uani . . . . . .
C6 C 0.7462(5) 0.3658(6) 0.2387(5) 0.0671 1.0000 Uani . . . . . .
C7 C 0.8353(5) 0.3443(6) 0.2679(5) 0.0715 1.0000 Uani . . . . . .
C8 C 0.8411(5) 0.3968(5) 0.3270(5) 0.0577 1.0000 Uani . . . . . .
C9 C 0.6900(4) 0.4569(4) 0.5706(4) 0.0423 1.0000 Uani . . . . . .
C10 C 0.6299(4) 0.3731(4) 0.5960(4) 0.0510 1.0000 Uani . . . . . .
C11 C 0.5685(5) 0.3156(5) 0.6995(5) 0.0615 1.0000 Uani . . . . . .
C12 C 0.5677(5) 0.3436(5) 0.7771(5) 0.0630 1.0000 Uani . . . . . .
C13 C 0.6278(5) 0.4260(5) 0.7539(4) 0.0601 1.0000 Uani . . . . . .
C14 C 0.6893(5) 0.4804(5) 0.6517(4) 0.0545 1.0000 Uani . . . . . .
C15 C 0.6886(4) 0.6604(4) 0.4118(4) 0.0431 1.0000 Uani . . . . . .
C16 C 0.5813(4) 0.6744(5) 0.4842(4) 0.0510 1.0000 Uani . . . . . .
C17 C 0.5211(5) 0.7722(5) 0.4634(5) 0.0566 1.0000 Uani . . . . . .
C18 C 0.5667(5) 0.8545(5) 0.3726(5) 0.0610 1.0000 Uani . . . . . .
C19 C 0.6728(5) 0.8444(5) 0.3008(5) 0.0570 1.0000 Uani . . . . . .
C20 C 0.7326(4) 0.7470(4) 0.3208(4) 0.0444 1.0000 Uani . . . . . .
C21 C 0.8629(4) 0.7078(4) 0.1682(4) 0.0457 1.0000 Uani . . . . . .
C22 C 0.7873(4) 0.7216(5) 0.1240(4) 0.0535 1.0000 Uani . . . . . .
C23 C 0.8156(5) 0.6884(5) 0.0417(4) 0.0615 1.0000 Uani . . . . . .
C24 C 0.9182(5) 0.6429(6) 0.0001(4) 0.0642 1.0000 Uani . . . . . .
C25 C 0.9969(5) 0.6305(5) 0.0424(4) 0.0562 1.0000 Uani . . . . . .
C26 C 0.9685(4) 0.6621(4) 0.1284(4) 0.0450 1.0000 Uani . . . . . .
C27 C 1.1863(4) 0.5706(5) 0.1219(4) 0.0474 1.0000 Uani . . . . . .
C28 C 1.2701(4) 0.6188(5) 0.0249(4) 0.0542 1.0000 Uani . . . . . .
C29 C 1.3588(5) 0.5577(6) -0.0207(4) 0.0623 1.0000 Uani . . . . . .
C30 C 1.3662(5) 0.4506(6) 0.0257(5) 0.0655 1.0000 Uani . . . . . .
C31 C 1.2845(5) 0.4023(5) 0.1200(5) 0.0622 1.0000 Uani . . . . . .
C32 C 1.1951(4) 0.4615(5) 0.1687(4) 0.0539 1.0000 Uani . . . . . .
C33 C 1.1131(4) 0.7751(5) 0.1453(4) 0.0503 1.0000 Uani . . . . . .
C34 C 1.1663(5) 0.7946(5) 0.1971(5) 0.0613 1.0000 Uani . . . . . .
C35 C 1.2050(6) 0.8942(6) 0.1647(6) 0.0771 1.0000 Uani . . . . . .
C36 C 1.1914(6) 0.9751(6) 0.0808(6) 0.0833 1.0000 Uani . . . . . .
C37 C 1.1408(6) 0.9578(6) 0.0267(6) 0.0798 1.0000 Uani . . . . . .
C38 C 1.1009(5) 0.8582(5) 0.0603(5) 0.0689 1.0000 Uani . . . . . .
C39 C 0.9153(7) 1.0815(7) 0.2038(6) 0.1088 1.0000 Uani . . . . . .
C40 C 0.2553(12) 0.9642(16) 0.364(2) 0.106(11) 0.2500 Uiso D . . . . .
C41 C 0.502(2) 0.1089(10) 0.0769(19) 0.072(7) 0.2500 Uiso D . . . . .
H31 H 0.6117 0.9449 0.5136 0.0809 1.0000 Uiso R . . . . .
H32 H 0.7036 0.9998 0.4200 0.0807 1.0000 Uiso R . . . . .
H41 H 0.6170 0.5444 0.3440 0.0629 1.0000 Uiso R . . . . .
H51 H 0.6045 0.4555 0.2479 0.0731 1.0000 Uiso R . . . . .
H61 H 0.7413 0.3289 0.2002 0.0808 1.0000 Uiso R . . . . .
H71 H 0.8906 0.2940 0.2485 0.0860 1.0000 Uiso R . . . . .
H81 H 0.8995 0.3814 0.3472 0.0697 1.0000 Uiso R . . . . .
H101 H 0.6284 0.3543 0.5435 0.0620 1.0000 Uiso R . . . . .
H111 H 0.5280 0.2586 0.7158 0.0728 1.0000 Uiso R . . . . .
H121 H 0.5259 0.3058 0.8456 0.0751 1.0000 Uiso R . . . . .
H131 H 0.6267 0.4438 0.8072 0.0710 1.0000 Uiso R . . . . .
H141 H 0.7321 0.5357 0.6367 0.0647 1.0000 Uiso R . . . . .
H161 H 0.5498 0.6188 0.5465 0.0600 1.0000 Uiso R . . . . .
H171 H 0.4509 0.7801 0.5126 0.0678 1.0000 Uiso R . . . . .
H181 H 0.5254 0.9184 0.3588 0.0739 1.0000 Uiso R . . . . .
H191 H 0.7042 0.9017 0.2409 0.0669 1.0000 Uiso R . . . . .
H221 H 0.7165 0.7538 0.1510 0.0637 1.0000 Uiso R . . . . .
H231 H 0.7638 0.6980 0.0128 0.0739 1.0000 Uiso R . . . . .
H241 H 0.9360 0.6196 -0.0552 0.0759 1.0000 Uiso R . . . . .
H251 H 1.0674 0.6014 0.0131 0.0659 1.0000 Uiso R . . . . .
H281 H 1.2654 0.6916 -0.0089 0.0641 1.0000 Uiso R . . . . .
H291 H 1.4143 0.5916 -0.0844 0.0748 1.0000 Uiso R . . . . .
H301 H 1.4264 0.4104 -0.0068 0.0789 1.0000 Uiso R . . . . .
H311 H 1.2872 0.3294 0.1517 0.0746 1.0000 Uiso R . . . . .
H321 H 1.1413 0.4277 0.2335 0.0640 1.0000 Uiso R . . . . .
H341 H 1.1761 0.7408 0.2542 0.0728 1.0000 Uiso R . . . . .
H351 H 1.2399 0.9048 0.1997 0.0918 1.0000 Uiso R . . . . .
H361 H 1.2161 1.0422 0.0598 0.0989 1.0000 Uiso R . . . . .
H371 H 1.1344 1.0118 -0.0319 0.0971 1.0000 Uiso R . . . . .
H381 H 1.0646 0.8472 0.0245 0.0832 1.0000 Uiso R . . . . .
H391 H 0.9679 1.0761 0.2342 0.1612 1.0000 Uiso R . . . . .
H392 H 0.9200 1.1507 0.1483 0.1611 1.0000 Uiso R . . . . .
H393 H 0.9334 1.0250 0.1749 0.1612 1.0000 Uiso R . . . . .
H394 H 0.6543 0.7764 0.6295 0.0669 1.0000 Uiso R . . . . .
H401 H 0.3069 0.9834 0.3822 0.1170 0.2500 Uiso R . . . . .
H402 H 0.2973 0.9341 0.3091 0.1171 0.2500 Uiso R . . . . .
H411 H 0.5711 0.1438 0.0345 0.0777 0.2500 Uiso R . . . . .
H412 H 0.4634 0.1302 0.1366 0.0780 0.2500 Uiso R . . . . .
H21 H 0.7576 1.0940 0.2546 0.1619 1.0000 Uiso R . . . . .

loop_
_atom_site_aniso_label
_atom_site_aniso_U_11
_atom_site_aniso_U_22
_atom_site_aniso_U_33
_atom_site_aniso_U_23
_atom_site_aniso_U_13
_atom_site_aniso_U_12
Ag1 0.03770(19) 0.0618(2) 0.03784(18) -0.01374(16) -0.01100(14) -0.00921(16)
P1 0.0342(4) 0.0582(5) 0.0377(4) -0.0156(4) -0.0111(3) -0.0097(4)
P2 0.0360(7) 0.0561(9) 0.0331(6) -0.0116(6) -0.0092(5) -0.0084(6)
S1 0.0392(4) 0.0599(5) 0.0384(4) -0.0140(4) -0.0135(3) -0.0084(4)
S2 0.0551(8) 0.0548(9) 0.0502(8) -0.0074(7) -0.0183(7) -0.0042(7)
N1 0.050(3) 0.057(3) 0.048(3) -0.016(2) -0.013(2) -0.001(2)
N2 0.052(3) 0.056(3) 0.053(3) -0.018(2) -0.013(2) -0.005(2)
N3 0.064(3) 0.063(3) 0.069(3) -0.018(3) -0.027(3) 0.005(3)
N4 0.065(4) 0.073(4) 0.058(3) -0.019(3) -0.014(3) -0.006(3)
O1 0.0398(19) 0.061(2) 0.0415(19) -0.0167(17) -0.0129(15) -0.0075(17)
O2 0.084(4) 0.107(4) 0.086(4) -0.005(3) -0.016(3) -0.018(3)
O3 0.067(3) 0.107(4) 0.068(3) -0.007(3) -0.011(2) 0.000(3)
O4 0.071(3) 0.073(3) 0.062(3) -0.018(2) -0.014(2) -0.002(2)
O5 0.064(3) 0.108(4) 0.065(3) -0.019(3) -0.007(2) -0.008(3)
C1 0.053(3) 0.045(3) 0.041(3) -0.010(2) -0.022(2) -0.009(2)
C2 0.057(3) 0.050(3) 0.054(3) -0.015(3) -0.025(3) -0.003(3)
C3 0.037(3) 0.054(3) 0.037(3) -0.015(2) -0.011(2) -0.007(2)
C4 0.043(3) 0.068(4) 0.054(3) -0.025(3) -0.019(2) -0.006(3)
C5 0.050(3) 0.081(4) 0.056(3) -0.023(3) -0.021(3) -0.014(3)
C6 0.068(4) 0.089(5) 0.056(4) -0.037(3) -0.018(3) -0.016(4)
C7 0.062(4) 0.084(5) 0.080(4) -0.051(4) -0.021(3) 0.004(3)
C8 0.052(3) 0.067(4) 0.064(4) -0.032(3) -0.026(3) 0.002(3)
C9 0.032(2) 0.052(3) 0.041(3) -0.014(2) -0.013(2) -0.006(2)
C10 0.045(3) 0.057(3) 0.049(3) -0.019(3) -0.012(2) -0.013(3)
C11 0.054(3) 0.066(4) 0.055(3) -0.012(3) -0.012(3) -0.023(3)
C12 0.053(3) 0.074(4) 0.045(3) -0.007(3) -0.013(3) -0.013(3)
C13 0.060(4) 0.076(4) 0.041(3) -0.019(3) -0.015(3) -0.013(3)
C14 0.048(3) 0.068(4) 0.047(3) -0.016(3) -0.016(2) -0.016(3)
C15 0.034(2) 0.052(3) 0.046(3) -0.021(2) -0.014(2) -0.004(2)
C16 0.037(3) 0.063(4) 0.051(3) -0.021(3) -0.011(2) -0.007(3)
C17 0.042(3) 0.073(4) 0.060(3) -0.036(3) -0.016(3) 0.002(3)
C18 0.050(3) 0.059(4) 0.075(4) -0.032(3) -0.021(3) 0.004(3)
C19 0.057(3) 0.049(3) 0.059(3) -0.013(3) -0.020(3) -0.007(3)
C20 0.039(3) 0.050(3) 0.041(3) -0.017(2) -0.010(2) -0.008(2)
C21 0.048(3) 0.047(3) 0.037(3) -0.008(2) -0.015(2) -0.011(2)
C22 0.040(3) 0.070(4) 0.046(3) -0.015(3) -0.016(2) -0.005(3)
C23 0.052(3) 0.086(5) 0.047(3) -0.019(3) -0.020(3) -0.014(3)
C24 0.064(4) 0.091(5) 0.045(3) -0.027(3) -0.021(3) -0.012(3)
C25 0.047(3) 0.075(4) 0.040(3) -0.018(3) -0.010(2) -0.011(3)
C26 0.043(3) 0.054(3) 0.033(2) -0.009(2) -0.014(2) -0.009(2)
C27 0.039(3) 0.067(4) 0.032(2) -0.014(2) -0.011(2) -0.010(2)
C28 0.042(3) 0.075(4) 0.039(3) -0.018(3) -0.010(2) -0.007(3)
C29 0.043(3) 0.095(5) 0.042(3) -0.024(3) -0.006(2) -0.011(3)
C30 0.044(3) 0.094(5) 0.058(4) -0.040(4) -0.010(3) 0.002(3)
C31 0.060(4) 0.066(4) 0.057(4) -0.023(3) -0.021(3) 0.001(3)
C32 0.046(3) 0.066(4) 0.041(3) -0.020(3) -0.009(2) -0.002(3)
C33 0.038(3) 0.057(3) 0.045(3) -0.013(3) -0.007(2) -0.011(2)
C34 0.054(3) 0.071(4) 0.054(3) -0.015(3) -0.014(3) -0.019(3)
C35 0.075(4) 0.079(5) 0.072(4) -0.022(4) -0.018(4) -0.028(4)
C36 0.079(5) 0.068(5) 0.093(5) -0.022(4) -0.020(4) -0.028(4)
C37 0.077(5) 0.066(5) 0.076(5) 0.000(4) -0.026(4) -0.019(4)
C38 0.068(4) 0.060(4) 0.069(4) -0.003(3) -0.030(3) -0.017(3)
C39 0.105(7) 0.105(7) 0.074(5) -0.011(5) -0.010(5) -0.019(5)

loop_
_atom_type_symbol
_atom_type_scat_dispersion_real
_atom_type_scat_dispersion_imag
_atom_type_scat_Cromer_Mann_a1
_atom_type_scat_Cromer_Mann_b1
_atom_type_scat_Cromer_Mann_a2
_atom_type_scat_Cromer_Mann_b2
_atom_type_scat_Cromer_Mann_a3
_atom_type_scat_Cromer_Mann_b3
_atom_type_scat_Cromer_Mann_a4
_atom_type_scat_Cromer_Mann_b4
_atom_type_scat_Cromer_Mann_c
_atom_type_scat_source
C 0.0033 0.0016 2.3100 20.8439 1.0200 10.2075 1.5886 0.5687 0.8650 51.6512 0.2156 'International Tables Vol C 4.2.6.8 and 6.1.1.4'
H 0.0000 0.0000 0.4930 10.5109 0.3229 26.1257 0.1402 3.1424 0.0408 57.7998 0.0030 'International Tables Vol C 4.2.6.8 and 6.1.1.4'
N 0.0061 0.0033 12.2126 0.0057 3.1322 9.8933 2.0125 28.9975 1.1663 0.5826 -11.5290 'International Tables Vol C 4.2.6.8 and 6.1.1.4'
O 0.0106 0.0060 3.0485 13.2771 2.2868 5.7011 1.5463 0.3239 0.8670 32.9089 0.2508 'International Tables Vol C 4.2.6.8 and 6.1.1.4'
P 0.1023 0.0942 6.4345 1.9067 4.1791 27.1570 1.7800 0.5260 1.4908 68.1645 1.1149 'International Tables Vol C 4.2.6.8 and 6.1.1.4'
S 0.1246 0.1234 6.9053 1.4679 5.2034 22.2151 1.4379 0.2536 1.5863 56.1720 0.8669 'International Tables Vol C 4.2.6.8 and 6.1.1.4'
Ag -0.8971 1.1015 19.2808 0.6446 16.6885 7.4726 4.8045 24.6605 1.0463 99.8156 5.1790 'International Tables Vol C 4.2.6.8 and 6.1.1.4'
Cl 0.1484 0.1585 11.4604 0.0104 7.1964 1.1662 6.2556 18.5194 1.6455 47.7784 -9.5574 'International Tables Vol C 4.2.6.8 and 6.1.1.4'

loop_
_geom_angle_atom_site_label_1
_geom_angle_site_symmetry_1
_geom_angle_atom_site_label_2
_geom_angle_site_symmetry_2
_geom_angle_atom_site_label_3
_geom_angle_site_symmetry_3
_geom_angle
_geom_angle_publ_flag
S1 2_766 Ag1 . Ag1 2_766 47.58(3) yes
S1 2_766 Ag1 . P1 . 87.97(4) yes
Ag1 2_766 Ag1 . P1 . 105.26(4) yes
S1 2_766 Ag1 . P2 . 132.84(5) yes
Ag1 2_766 Ag1 . P2 . 146.09(4) yes
P1 . Ag1 . P2 . 108.64(5) yes
S1 2_766 Ag1 . S1 . 96.90(4) yes
Ag1 2_766 Ag1 . S1 . 49.32(3) yes
P1 . Ag1 . S1 . 112.98(4) yes
P2 . Ag1 . S1 . 114.69(5) yes
Ag1 . P1 . C3 . 109.21(16) yes
Ag1 . P1 . C9 . 119.19(16) yes
C3 . P1 . C9 . 103.5(2) yes
Ag1 . P1 . C15 . 116.42(16) yes
C3 . P1 . C15 . 103.5(2) yes
C9 . P1 . C15 . 103.3(2) yes
Ag1 . P2 . C26 . 111.94(16) yes
Ag1 . P2 . C27 . 115.74(18) yes
C26 . P2 . C27 . 104.5(2) yes
Ag1 . P2 . C33 . 115.32(18) yes
C26 . P2 . C33 . 103.5(3) yes
C27 . P2 . C33 . 104.6(2) yes
Ag1 2_766 S1 . Ag1 . 83.10(4) yes
Ag1 2_766 S1 . C1 . 120.17(18) yes
Ag1 . S1 . C1 . 98.65(18) yes
C1 . S2 . C2 . 88.1(3) yes
N2 . N1 . C1 . 111.1(5) yes
N1 . N2 . C2 . 117.4(5) yes
N1 . N2 . H394 . 119.4 no
C2 . N2 . H394 . 120.1 no
C2 . N3 . H31 . 118.6 no
C2 . N3 . H32 . 119.2 no
H31 . N3 . H32 . 114.7 no
O3 . N4 . O4 . 119.2(6) yes
O3 . N4 . O5 . 118.4(6) yes
O4 . N4 . O5 . 122.3(6) yes
C20 . O1 . C21 . 119.0(4) yes
C39 . O2 . H21 . 117.0 no
S2 . C1 . S1 . 118.7(3) yes
S2 . C1 . N1 . 112.5(4) yes
S1 . C1 . N1 . 128.9(4) yes
S2 . C2 . N3 . 125.2(5) yes
S2 . C2 . N2 . 110.9(4) yes
N3 . C2 . N2 . 123.9(6) yes
P1 . C3 . C4 . 123.8(4) yes
P1 . C3 . C8 . 118.5(4) yes
C4 . C3 . C8 . 117.7(5) yes
C3 . C4 . C5 . 121.4(6) yes
C3 . C4 . H41 . 119.2 no
C5 . C4 . H41 . 119.3 no
C4 . C5 . C6 . 120.0(6) yes
C4 . C5 . H51 . 120.5 no
C6 . C5 . H51 . 119.4 no
C5 . C6 . C7 . 119.3(6) yes
C5 . C6 . H61 . 120.5 no
C7 . C6 . H61 . 120.1 no
C6 . C7 . C8 . 120.1(6) yes
C6 . C7 . H71 . 119.7 no
C8 . C7 . H71 . 120.1 no
C7 . C8 . C3 . 121.3(6) yes
C7 . C8 . H81 . 119.9 no
C3 . C8 . H81 . 118.8 no
P1 . C9 . C10 . 123.6(4) yes
P1 . C9 . C14 . 118.6(4) yes
C10 . C9 . C14 . 117.8(5) yes
C9 . C10 . C11 . 121.0(5) yes
C9 . C10 . H101 . 120.5 no
C11 . C10 . H101 . 118.4 no
C10 . C11 . C12 . 119.1(6) yes
C10 . C11 . H111 . 120.2 no
C12 . C11 . H111 . 120.7 no
C11 . C12 . C13 . 121.0(5) yes
C11 . C12 . H121 . 118.7 no
C13 . C12 . H121 . 120.3 no
C12 . C13 . C14 . 119.0(6) yes
C12 . C13 . H131 . 120.0 no
C14 . C13 . H131 . 121.0 no
C9 . C14 . C13 . 122.0(5) yes
C9 . C14 . H141 . 119.7 no
C13 . C14 . H141 . 118.3 no
P1 . C15 . C16 . 122.6(4) yes
P1 . C15 . C20 . 119.7(4) yes
C16 . C15 . C20 . 117.6(5) yes
C15 . C16 . C17 . 120.2(5) yes
C15 . C16 . H161 . 120.1 no
C17 . C16 . H161 . 119.7 no
C16 . C17 . C18 . 120.3(5) yes
C16 . C17 . H171 . 118.8 no
C18 . C17 . H171 . 120.9 no
C17 . C18 . C19 . 121.2(6) yes
C17 . C18 . H181 . 119.6 no
C19 . C18 . H181 . 119.3 no
C18 . C19 . C20 . 118.7(5) yes
C18 . C19 . H191 . 120.6 no
C20 . C19 . H191 . 120.7 no
O1 . C20 . C15 . 118.6(5) yes
O1 . C20 . C19 . 119.2(5) yes
C15 . C20 . C19 . 122.0(5) yes
O1 . C21 . C22 . 124.8(5) yes
O1 . C21 . C26 . 114.6(4) yes
C22 . C21 . C26 . 120.6(5) yes
C21 . C22 . C23 . 120.2(5) yes
C21 . C22 . H221 . 119.6 no
C23 . C22 . H221 . 120.2 no
C22 . C23 . C24 . 121.4(5) yes
C22 . C23 . H231 . 119.3 no
C24 . C23 . H231 . 119.3 no
C23 . C24 . C25 . 119.2(5) yes
C23 . C24 . H241 . 120.6 no
C25 . C24 . H241 . 120.2 no
C24 . C25 . C26 . 120.2(5) yes
C24 . C25 . H251 . 119.4 no
C26 . C25 . H251 . 120.4 no
P2 . C26 . C25 . 121.9(4) yes
P2 . C26 . C21 . 119.6(4) yes
C25 . C26 . C21 . 118.5(5) yes
P2 . C27 . C28 . 124.1(5) yes
P2 . C27 . C32 . 117.8(4) yes
C28 . C27 . C32 . 118.2(5) yes
C27 . C28 . C29 . 119.9(6) yes
C27 . C28 . H281 . 119.9 no
C29 . C28 . H281 . 120.2 no
C28 . C29 . C30 . 121.4(6) yes
C28 . C29 . H291 . 118.5 no
C30 . C29 . H291 . 120.2 no
C29 . C30 . C31 . 119.4(6) yes
C29 . C30 . H301 . 120.2 no
C31 . C30 . H301 . 120.5 no
C30 . C31 . C32 . 120.7(6) yes
C30 . C31 . H311 . 120.5 no
C32 . C31 . H311 . 118.8 no
C31 . C32 . C27 . 120.4(5) yes
C31 . C32 . H321 . 119.6 no
C27 . C32 . H321 . 119.9 no
P2 . C33 . C34 . 118.6(4) yes
P2 . C33 . C38 . 123.6(5) yes
C34 . C33 . C38 . 117.8(6) yes
C33 . C34 . C35 . 120.7(6) yes
C33 . C34 . H341 . 120.1 no
C35 . C34 . H341 . 119.1 no
C34 . C35 . C36 . 120.3(7) yes
C34 . C35 . H351 . 119.0 no
C36 . C35 . H351 . 120.7 no
C35 . C36 . C37 . 120.4(7) yes
C35 . C36 . H361 . 120.5 no
C37 . C36 . H361 . 119.2 no
C36 . C37 . C38 . 119.0(7) yes
C36 . C37 . H371 . 120.3 no
C38 . C37 . H371 . 120.7 no
C37 . C38 . C33 . 121.8(6) yes
C37 . C38 . H381 . 118.9 no
C33 . C38 . H381 . 119.4 no
O2 . C39 . H391 . 110.8 no
O2 . C39 . H392 . 109.0 no
H391 . C39 . H392 . 109.7 no
O2 . C39 . H393 . 108.7 no
H391 . C39 . H393 . 109.1 no
H392 . C39 . H393 . 109.6 no
Cl2 . C40 . Cl1 . 107.6(8) yes
Cl2 . C40 . H401 . 109.1 no
Cl1 . C40 . H401 . 110.1 no
Cl2 . C40 . H402 . 111.0 no
Cl1 . C40 . H402 . 110.4 no
H401 . C40 . H402 . 108.6 no
Cl4 . C41 . Cl3 . 105.3(8) yes
Cl4 . C41 . H411 . 111.1 no
Cl3 . C41 . H411 . 111.4 no
Cl4 . C41 . H412 . 109.7 no
Cl3 . C41 . H412 . 109.4 no
H411 . C41 . H412 . 109.8 no

loop_
_geom_bond_atom_site_label_1
_geom_bond_site_symmetry_1
_geom_bond_atom_site_label_2
_geom_bond_site_symmetry_2
_geom_bond_distance
_geom_bond_publ_flag
Ag1 . S1 2_766 2.6833(15) yes
Ag1 . Ag1 2_766 3.5127(9) yes
Ag1 . P1 . 2.5363(13) yes
Ag1 . P2 . 2.4649(13) yes
Ag1 . S1 . 2.6120(14) yes
P1 . C3 . 1.819(5) yes
P1 . C9 . 1.835(5) yes
P1 . C15 . 1.818(5) yes
P2 . C26 . 1.832(5) yes
P2 . C27 . 1.807(5) yes
P2 . C33 . 1.810(6) yes
S1 . C1 . 1.709(6) yes
S2 . C1 . 1.775(5) yes
S2 . C2 . 1.709(6) yes
N1 . N2 . 1.372(6) yes
N1 . C1 . 1.279(6) yes
N2 . C2 . 1.284(7) yes
N2 . H394 . 0.857 no
N3 . C2 . 1.324(7) yes
N3 . H31 . 0.856 no
N3 . H32 . 0.865 no
N4 . O3 . 1.245(7) yes
N4 . O4 . 1.203(6) yes
N4 . O5 . 1.217(6) yes
O1 . C20 . 1.394(6) yes
O1 . C21 . 1.373(6) yes
O2 . C39 . 1.337(9) yes
O2 . H21 . 0.860 no
Cl1 . C40 . 1.696(5) yes
Cl2 . C40 . 1.697(5) yes
Cl3 . C41 . 1.695(5) yes
Cl4 . C41 . 1.696(5) yes
C3 . C4 . 1.382(7) yes
C3 . C8 . 1.376(8) yes
C4 . C5 . 1.380(8) yes
C4 . H41 . 0.922 no
C5 . C6 . 1.371(9) yes
C5 . H51 . 0.929 no
C6 . C7 . 1.377(9) yes
C6 . H61 . 0.936 no
C7 . C8 . 1.381(8) yes
C7 . H71 . 0.924 no
C8 . H81 . 0.911 no
C9 . C10 . 1.370(7) yes
C9 . C14 . 1.379(7) yes
C10 . C11 . 1.382(7) yes
C10 . H101 . 0.933 no
C11 . C12 . 1.365(8) yes
C11 . H111 . 0.933 no
C12 . C13 . 1.364(8) yes
C12 . H121 . 0.917 no
C13 . C14 . 1.359(7) yes
C13 . H131 . 0.923 no
C14 . H141 . 0.940 no
C15 . C16 . 1.398(7) yes
C15 . C20 . 1.391(7) yes
C16 . C17 . 1.397(8) yes
C16 . H161 . 0.928 no
C17 . C18 . 1.361(8) yes
C17 . H171 . 0.922 no
C18 . C19 . 1.372(8) yes
C18 . H181 . 0.926 no
C19 . C20 . 1.390(8) yes
C19 . H191 . 0.924 no
C21 . C22 . 1.380(7) yes
C21 . C26 . 1.381(7) yes
C22 . C23 . 1.362(8) yes
C22 . H221 . 0.936 no
C23 . C24 . 1.357(8) yes
C23 . H231 . 0.929 no
C24 . C25 . 1.402(8) yes
C24 . H241 . 0.926 no
C25 . C26 . 1.400(7) yes
C25 . H251 . 0.922 no
C27 . C28 . 1.394(7) yes
C27 . C32 . 1.377(8) yes
C28 . C29 . 1.372(8) yes
C28 . H281 . 0.923 no
C29 . C30 . 1.352(9) yes
C29 . H291 . 0.925 no
C30 . C31 . 1.361(8) yes
C30 . H301 . 0.930 no
C31 . C32 . 1.379(8) yes
C31 . H311 . 0.918 no
C32 . H321 . 0.924 no
C33 . C34 . 1.385(8) yes
C33 . C38 . 1.383(8) yes
C34 . C35 . 1.382(9) yes
C34 . H341 . 0.926 no
C35 . C36 . 1.366(10) yes
C35 . H351 . 0.907 no
C36 . C37 . 1.373(10) yes
C36 . H361 . 0.925 no
C37 . C38 . 1.384(9) yes
C37 . H371 . 0.925 no
C38 . H381 . 0.935 no
C39 . H391 . 0.969 no
C39 . H392 . 0.975 no
C39 . H393 . 0.968 no
C40 . H401 . 0.962 no
C40 . H402 . 0.962 no
C41 . H411 . 0.952 no
C41 . H412 . 0.949 no

loop_
_geom_hbond_atom_site_label_D
_geom_hbond_site_symmetry_D
_geom_hbond_atom_site_label_H
_geom_hbond_site_symmetry_H
_geom_hbond_atom_site_label_A
_geom_hbond_site_symmetry_A
_geom_hbond_angle_DHA
_geom_hbond_distance_DH
_geom_hbond_distance_HA
_geom_hbond_distance_DA
_geom_hbond_publ_flag
N3 . H31 . O4 . 157 0.86 2.14 2.948(11) yes
N3 . H32 . O2 . 155 0.86 1.97 2.783(11) yes
C14 . H141 . N1 . 166 0.94 2.45 3.370(11) yes
C28 . H281 . O5 1_654 139 0.92 2.60 3.347(11) yes
N2 . H394 . O3 . 158 0.86 1.94 2.750(11) yes
O2 . H21 . N4 2_676 155 0.86 2.56 3.362(11) yes
O2 . H21 . O5 2_676 169 0.86 1.90 2.748(11) yes
